data_1572133
loop_
_publ_author_name
'Chen, Tianhong'
'Ma, Yu-Juan'
'Xiao, Guowei'
'Fang, Xiaoyu'
'Liu, Yumin'
'Li, Kangjing'
'Yan, Dongpeng'

_publ_section_title
;
 The trade-off anionic modulation in metal-organic glasses showing
 color-tunable persistent luminescence.
;
_journal_issue 20
_journal_name_full 'Materials horizons'
_journal_page_first 4951
_journal_page_last 4960
_journal_paper_doi 10.1039/d4mh00771a
_journal_volume 11
_journal_year 2024
_chemical_formula_sum 'C16 H14 Cl2 N4 Zn'
_chemical_formula_weight 398.58
_chemical_name_systematic MeBIMZnCl
_space_group_crystal_system monoclinic
_space_group_IT_number 14
_space_group_name_Hall '-P 2yn'
_space_group_name_H-M_alt 'P 1 21/n 1'
_atom_sites_solution_hydrogens geom
_audit_creation_method SHELXL-2018/3
_audit_update_record
;
2024-06-12 deposited with the CCDC.	2024-07-16 downloaded from the CCDC.
;
_cell_angle_alpha 90
_cell_angle_beta 111.748(2)
_cell_angle_gamma 90
_cell_formula_units_Z 4
_cell_length_a 12.5588(2)
_cell_length_b 9.78700(10)
_cell_length_c 14.6063(2)
_cell_measurement_reflns_used 18044
_cell_measurement_temperature 293(2)
_cell_measurement_theta_max 76.2100
_cell_measurement_theta_min 3.7520
_cell_volume 1667.52(5)
_computing_structure_refinement 'SHELXL-2018/3 (Sheldrick, 2018)'
_computing_structure_solution 'SHELXT 2014/5 (Sheldrick, 2014)'
_diffrn_ambient_temperature 293(2)
_diffrn_measured_fraction_theta_full 0.999
_diffrn_measured_fraction_theta_max 0.981
_diffrn_measurement_device_type 'XtaLAB Synergy R, DW system, HyPix'
_diffrn_radiation_type CuK\a
_diffrn_radiation_wavelength 1.54184
_diffrn_reflns_av_R_equivalents 0.0408
_diffrn_reflns_av_unetI/netI 0.0218
_diffrn_reflns_Laue_measured_fraction_full 0.999
_diffrn_reflns_Laue_measured_fraction_max 0.981
_diffrn_reflns_limit_h_max 14
_diffrn_reflns_limit_h_min -15
_diffrn_reflns_limit_k_max 12
_diffrn_reflns_limit_k_min -12
_diffrn_reflns_limit_l_max 18
_diffrn_reflns_limit_l_min -17
_diffrn_reflns_number 20726
_diffrn_reflns_point_group_measured_fraction_full 0.999
_diffrn_reflns_point_group_measured_fraction_max 0.981
_diffrn_reflns_theta_full 67.684
_diffrn_reflns_theta_max 76.371
_diffrn_reflns_theta_min 3.978
_exptl_absorpt_coefficient_mu 5.016
_exptl_absorpt_correction_T_max 1.00000
_exptl_absorpt_correction_T_min 0.59924
_exptl_absorpt_correction_type multi-scan
_exptl_crystal_colour 'clear intense colourless'
_exptl_crystal_density_diffrn 1.588
_exptl_crystal_description needle
_exptl_crystal_F_000 808
_exptl_crystal_size_max 0.250
_exptl_crystal_size_mid 0.200
_exptl_crystal_size_min 0.150
_refine_diff_density_max 0.361
_refine_diff_density_min -0.384
_refine_diff_density_rms 0.070
_refine_ls_extinction_coef 0.00125(13)
_refine_ls_extinction_expression Fc^*^=kFc[1+0.001xFc^2^\l^3^/sin(2\q)]^-1/4^
_refine_ls_extinction_method 'SHELXL-2018/3 (Sheldrick 2018)'
_refine_ls_goodness_of_fit_ref 1.079
_refine_ls_hydrogen_treatment constr
_refine_ls_matrix_type full
_refine_ls_number_parameters 211
_refine_ls_number_reflns 3431
_refine_ls_number_restraints 0
_refine_ls_restrained_S_all 1.079
_refine_ls_R_factor_all 0.0283
_refine_ls_R_factor_gt 0.0276
_refine_ls_shift/su_max 0.000
_refine_ls_shift/su_mean 0.000
_refine_ls_structure_factor_coef Fsqd
_refine_ls_weighting_details 'w=1/[\s^2^(Fo^2^)+(0.0366P)^2^+1.4775P] where P=(Fo^2^+2Fc^2^)/3'
_refine_ls_weighting_scheme calc
_refine_ls_wR_factor_gt 0.0737
_refine_ls_wR_factor_ref 0.0740
_reflns_Friedel_coverage 0.000
_reflns_number_gt 3359
_reflns_number_total 3431
_reflns_threshold_expression 'I > 2\s(I)'
_cod_data_source_file d4mh00771a2.cif
_cod_data_source_block 20210546c
_cod_depositor_comments 'Adding full bibliography for 1572132--1572134.cif.'
_cod_original_cell_volume 1667.52(4)
_cod_original_sg_symbol_H-M 'P 21/n'
_cod_database_code 1572133
_shelx_shelxl_version_number 2018/3
_shelx_space_group_comment
;
The symmetry employed for this shelxl refinement is uniquely defined
by the following loop, which should always be used as a source of
symmetry information in preference to the above space-group names.
They are only intended as comments.
;

loop_
_space_group_symop_operation_xyz
'x, y, z'
'-x+1/2, y+1/2, -z+1/2'
'-x, -y, -z'
'x-1/2, -y-1/2, z-1/2'

loop_
_atom_site_label
_atom_site_type_symbol
_atom_site_fract_x
_atom_site_fract_y
_atom_site_fract_z
_atom_site_U_iso_or_equiv
_atom_site_adp_type
_atom_site_occupancy
_atom_site_site_symmetry_order
_atom_site_calc_flag
_atom_site_refinement_flags_posn
_atom_site_refinement_flags_adp
_atom_site_refinement_flags_occupancy
_atom_site_disorder_assembly
_atom_site_disorder_group
Zn1 Zn 0.43417(2) 0.69526(2) 0.21196(2) 0.01446(10) Uani 1 1 d . . . . .
Cl2 Cl 0.28963(4) 0.81268(4) 0.23327(3) 0.02011(11) Uani 1 1 d . . . . .
Cl3 Cl 0.36814(4) 0.53766(4) 0.09330(3) 0.02154(12) Uani 1 1 d . . . . .
N5 N 0.53321(12) 0.62766(14) 0.34879(10) 0.0146(3) Uani 1 1 d . . . . .
N15 N 0.54450(13) 0.81411(15) 0.17384(11) 0.0156(3) Uani 1 1 d . . . . .
N12 N 0.63507(12) 0.63475(15) 0.50904(10) 0.0157(3) Uani 1 1 d . . . . .
H12 H 0.671359 0.667704 0.566847 0.019 Uiso 1 1 calc R U . . .
N22 N 0.68150(13) 0.86674(16) 0.11943(11) 0.0186(3) Uani 1 1 d . . . . .
H22 H 0.740336 0.857310 0.103267 0.022 Uiso 1 1 calc R U . . .
C6 C 0.55743(14) 0.49359(17) 0.38298(12) 0.0143(3) Uani 1 1 d . . . . .
C16 C 0.53568(14) 0.95325(17) 0.14989(12) 0.0153(3) Uani 1 1 d . . . . .
C11 C 0.62210(14) 0.49750(18) 0.48451(12) 0.0149(3) Uani 1 1 d . . . . .
C4 C 0.58092(14) 0.70779(17) 0.42656(13) 0.0148(3) Uani 1 1 d . . . . .
C21 C 0.62176(15) 0.98717(18) 0.11468(12) 0.0171(3) Uani 1 1 d . . . . .
C14 C 0.63230(15) 0.76684(18) 0.15352(12) 0.0168(3) Uani 1 1 d . . . . .
C17 C 0.45697(15) 1.05153(18) 0.15378(13) 0.0177(3) Uani 1 1 d . . . . .
H17 H 0.400075 1.030553 0.177988 0.021 Uiso 1 1 calc R U . . .
C7 C 0.52717(15) 0.36939(18) 0.33390(13) 0.0176(3) Uani 1 1 d . . . . .
H7 H 0.482720 0.365664 0.266939 0.021 Uiso 1 1 calc R U . . .
C10 C 0.66033(14) 0.37906(19) 0.54030(13) 0.0177(3) Uani 1 1 d . . . . .
H10 H 0.702698 0.382467 0.607687 0.021 Uiso 1 1 calc R U . . .
C8 C 0.56580(15) 0.25144(18) 0.38859(14) 0.0196(4) Uani 1 1 d . . . . .
H8 H 0.547567 0.167046 0.357403 0.024 Uiso 1 1 calc R U . . .
C20 C 0.63301(16) 1.11817(19) 0.08240(13) 0.0216(4) Uani 1 1 d . . . . .
H20 H 0.690911 1.139930 0.059573 0.026 Uiso 1 1 calc R U . . .
C9 C 0.63185(15) 0.25615(19) 0.49003(14) 0.0195(4) Uani 1 1 d . . . . .
H9 H 0.657030 0.174874 0.524205 0.023 Uiso 1 1 calc R U . . .
C19 C 0.55397(17) 1.21460(19) 0.08587(13) 0.0221(4) Uani 1 1 d . . . . .
H19 H 0.558781 1.303334 0.064952 0.027 Uiso 1 1 calc R U . . .
C13 C 0.57925(16) 0.85991(18) 0.42562(14) 0.0205(4) Uani 1 1 d . . . . .
H13A H 0.626432 0.893045 0.391590 0.031 Uiso 1 1 calc R U . . .
H13B H 0.608229 0.893401 0.492130 0.031 Uiso 1 1 calc R U . . .
H13C H 0.502026 0.891358 0.392540 0.031 Uiso 1 1 calc R U . . .
C18 C 0.46677(16) 1.18117(18) 0.12030(13) 0.0202(4) Uani 1 1 d . . . . .
H18 H 0.414221 1.247961 0.120601 0.024 Uiso 1 1 calc R U . . .
C23 C 0.67171(16) 0.62257(19) 0.16185(14) 0.0211(4) Uani 1 1 d . . . . .
H23A H 0.639574 0.572399 0.201922 0.032 Uiso 1 1 calc R U . . .
H23B H 0.753854 0.619789 0.191625 0.032 Uiso 1 1 calc R U . . .
H23C H 0.647166 0.582319 0.097391 0.032 Uiso 1 1 calc R U . . .

loop_
_atom_site_aniso_label
_atom_site_aniso_U_11
_atom_site_aniso_U_22
_atom_site_aniso_U_33
_atom_site_aniso_U_23
_atom_site_aniso_U_13
_atom_site_aniso_U_12
Zn1 0.01546(14) 0.01571(14) 0.01169(14) 0.00185(8) 0.00443(10) 0.00062(8)
Cl2 0.0178(2) 0.0284(2) 0.0145(2) 0.00464(15) 0.00647(16) 0.00633(15)
Cl3 0.0257(2) 0.0190(2) 0.0163(2) -0.00215(15) 0.00365(16) -0.00258(16)
N5 0.0157(7) 0.0151(7) 0.0128(7) 0.0009(5) 0.0051(5) 0.0000(5)
N15 0.0174(7) 0.0162(7) 0.0139(7) 0.0007(5) 0.0065(6) 0.0002(5)
N12 0.0162(7) 0.0183(7) 0.0113(7) -0.0008(5) 0.0038(5) 0.0002(5)
N22 0.0176(7) 0.0212(8) 0.0191(7) -0.0006(6) 0.0093(6) -0.0004(6)
C6 0.0132(7) 0.0171(8) 0.0131(8) 0.0029(6) 0.0052(6) 0.0018(6)
C16 0.0168(8) 0.0165(8) 0.0111(7) -0.0002(6) 0.0036(6) -0.0025(6)
C11 0.0122(7) 0.0188(8) 0.0142(8) 0.0008(6) 0.0058(6) 0.0004(6)
C4 0.0130(8) 0.0173(8) 0.0144(8) 0.0010(6) 0.0054(6) 0.0008(6)
C21 0.0176(8) 0.0191(8) 0.0139(8) -0.0016(6) 0.0049(6) -0.0015(7)
C14 0.0171(8) 0.0185(8) 0.0146(8) 0.0001(6) 0.0055(6) 0.0000(7)
C17 0.0197(8) 0.0180(8) 0.0157(8) -0.0005(6) 0.0070(7) 0.0003(7)
C7 0.0168(8) 0.0204(9) 0.0157(8) -0.0003(7) 0.0063(6) 0.0003(7)
C10 0.0147(8) 0.0237(9) 0.0144(8) 0.0038(7) 0.0050(6) 0.0009(7)
C8 0.0210(8) 0.0162(8) 0.0240(9) -0.0003(7) 0.0110(7) 0.0003(7)
C20 0.0241(9) 0.0226(9) 0.0186(8) 0.0003(7) 0.0085(7) -0.0059(7)
C9 0.0182(8) 0.0196(9) 0.0227(9) 0.0071(7) 0.0099(7) 0.0027(7)
C19 0.0310(10) 0.0160(8) 0.0168(9) -0.0004(7) 0.0057(8) -0.0047(7)
C13 0.0234(9) 0.0164(9) 0.0201(9) -0.0005(7) 0.0062(7) -0.0004(7)
C18 0.0248(9) 0.0169(8) 0.0162(8) -0.0020(6) 0.0046(7) 0.0027(7)
C23 0.0222(9) 0.0204(9) 0.0218(9) 0.0020(7) 0.0094(7) 0.0058(7)

loop_
_atom_type_symbol
_atom_type_description
_atom_type_scat_dispersion_real
_atom_type_scat_dispersion_imag
_atom_type_scat_source
C C 0.0181 0.0091 'International Tables Vol C Tables 4.2.6.8 and 6.1.1.4'
H H 0.0000 0.0000 'International Tables Vol C Tables 4.2.6.8 and 6.1.1.4'
Cl Cl 0.3639 0.7018 'International Tables Vol C Tables 4.2.6.8 and 6.1.1.4'
N N 0.0311 0.0180 'International Tables Vol C Tables 4.2.6.8 and 6.1.1.4'
Zn Zn -1.5491 0.6778 'International Tables Vol C Tables 4.2.6.8 and 6.1.1.4'

loop_
_geom_angle_atom_site_label_1
_geom_angle_atom_site_label_2
_geom_angle_atom_site_label_3
_geom_angle
_geom_angle_site_symmetry_1
_geom_angle_site_symmetry_3
_geom_angle_publ_flag
N5 Zn1 N15 102.94(6) . . ?
N5 Zn1 Cl3 116.95(4) . . ?
N15 Zn1 Cl3 106.03(4) . . ?
N5 Zn1 Cl2 105.03(4) . . ?
N15 Zn1 Cl2 114.11(4) . . ?
Cl3 Zn1 Cl2 111.738(18) . . ?
C4 N5 C6 106.24(14) . . ?
C4 N5 Zn1 124.53(12) . . ?
C6 N5 Zn1 129.03(11) . . ?
C14 N15 C16 106.17(14) . . ?
C14 N15 Zn1 124.58(12) . . ?
C16 N15 Zn1 128.64(12) . . ?
C4 N12 C11 108.14(14) . . ?
C4 N12 H12 125.9 . . ?
C11 N12 H12 125.9 . . ?
C14 N22 C21 108.80(14) . . ?
C14 N22 H22 125.6 . . ?
C21 N22 H22 125.6 . . ?
C7 C6 N5 130.92(15) . . ?
C7 C6 C11 120.63(16) . . ?
N5 C6 C11 108.45(15) . . ?
C17 C16 C21 120.48(16) . . ?
C17 C16 N15 130.68(16) . . ?
C21 C16 N15 108.81(15) . . ?
N12 C11 C10 132.28(16) . . ?
N12 C11 C6 105.46(14) . . ?
C10 C11 C6 122.26(16) . . ?
N5 C4 N12 111.71(15) . . ?
N5 C4 C13 125.65(16) . . ?
N12 C4 C13 122.63(16) . . ?
N22 C21 C20 132.85(16) . . ?
N22 C21 C16 104.94(15) . . ?
C20 C21 C16 122.20(17) . . ?
N15 C14 N22 111.26(15) . . ?
N15 C14 C23 126.30(16) . . ?
N22 C14 C23 122.38(16) . . ?
C18 C17 C16 117.47(16) . . ?
C18 C17 H17 121.3 . . ?
C16 C17 H17 121.3 . . ?
C8 C7 C6 117.43(16) . . ?
C8 C7 H7 121.3 . . ?
C6 C7 H7 121.3 . . ?
C9 C10 C11 116.50(16) . . ?
C9 C10 H10 121.7 . . ?
C11 C10 H10 121.7 . . ?
C7 C8 C9 121.64(17) . . ?
C7 C8 H8 119.2 . . ?
C9 C8 H8 119.2 . . ?
C19 C20 C21 116.85(17) . . ?
C19 C20 H20 121.6 . . ?
C21 C20 H20 121.6 . . ?
C10 C9 C8 121.53(17) . . ?
C10 C9 H9 119.2 . . ?
C8 C9 H9 119.2 . . ?
C20 C19 C18 121.33(17) . . ?
C20 C19 H19 119.3 . . ?
C18 C19 H19 119.3 . . ?
C4 C13 H13A 109.5 . . ?
C4 C13 H13B 109.5 . . ?
H13A C13 H13B 109.5 . . ?
C4 C13 H13C 109.5 . . ?
H13A C13 H13C 109.5 . . ?
H13B C13 H13C 109.5 . . ?
C17 C18 C19 121.66(17) . . ?
C17 C18 H18 119.2 . . ?
C19 C18 H18 119.2 . . ?
C14 C23 H23A 109.5 . . ?
C14 C23 H23B 109.5 . . ?
H23A C23 H23B 109.5 . . ?
C14 C23 H23C 109.5 . . ?
H23A C23 H23C 109.5 . . ?
H23B C23 H23C 109.5 . . ?

loop_
_geom_bond_atom_site_label_1
_geom_bond_atom_site_label_2
_geom_bond_distance
_geom_bond_site_symmetry_2
_geom_bond_publ_flag
Zn1 N5 2.0340(14) . ?
Zn1 N15 2.0383(15) . ?
Zn1 Cl3 2.2373(5) . ?
Zn1 Cl2 2.2652(5) . ?
N5 C4 1.327(2) . ?
N5 C6 1.397(2) . ?
N15 C14 1.327(2) . ?
N15 C16 1.400(2) . ?
N12 C4 1.348(2) . ?
N12 C11 1.384(2) . ?
N12 H12 0.8600 . ?
N22 C14 1.347(2) . ?
N22 C21 1.385(2) . ?
N22 H22 0.8600 . ?
C6 C7 1.391(2) . ?
C6 C11 1.403(2) . ?
C16 C17 1.395(2) . ?
C16 C21 1.398(2) . ?
C11 C10 1.396(2) . ?
C4 C13 1.489(2) . ?
C21 C20 1.391(3) . ?
C14 C23 1.486(3) . ?
C17 C18 1.382(3) . ?
C17 H17 0.9300 . ?
C7 C8 1.385(3) . ?
C7 H7 0.9300 . ?
C10 C9 1.385(3) . ?
C10 H10 0.9300 . ?
C8 C9 1.405(3) . ?
C8 H8 0.9300 . ?
C20 C19 1.384(3) . ?
C20 H20 0.9300 . ?
C9 H9 0.9300 . ?
C19 C18 1.403(3) . ?
C19 H19 0.9300 . ?
C13 H13A 0.9600 . ?
C13 H13B 0.9600 . ?
C13 H13C 0.9600 . ?
C18 H18 0.9300 . ?
C23 H23A 0.9600 . ?
C23 H23B 0.9600 . ?
C23 H23C 0.9600 . ?

loop_
_geom_torsion_atom_site_label_1
_geom_torsion_atom_site_label_2
_geom_torsion_atom_site_label_3
_geom_torsion_atom_site_label_4
_geom_torsion
_geom_torsion_site_symmetry_1
_geom_torsion_site_symmetry_2
_geom_torsion_site_symmetry_3
_geom_torsion_site_symmetry_4
_geom_torsion_publ_flag
C4 N5 C6 C7 178.96(17) . . . . ?
Zn1 N5 C6 C7 3.9(3) . . . . ?
C4 N5 C6 C11 -0.25(18) . . . . ?
Zn1 N5 C6 C11 -175.27(11) . . . . ?
C14 N15 C16 C17 177.90(18) . . . . ?
Zn1 N15 C16 C17 6.6(3) . . . . ?
C14 N15 C16 C21 -0.12(18) . . . . ?
Zn1 N15 C16 C21 -171.39(12) . . . . ?
C4 N12 C11 C10 179.84(17) . . . . ?
C4 N12 C11 C6 0.07(18) . . . . ?
C7 C6 C11 N12 -179.19(15) . . . . ?
N5 C6 C11 N12 0.11(18) . . . . ?
C7 C6 C11 C10 1.0(3) . . . . ?
N5 C6 C11 C10 -179.69(15) . . . . ?
C6 N5 C4 N12 0.30(19) . . . . ?
Zn1 N5 C4 N12 175.61(11) . . . . ?
C6 N5 C4 C13 178.92(16) . . . . ?
Zn1 N5 C4 C13 -5.8(2) . . . . ?
C11 N12 C4 N5 -0.23(19) . . . . ?
C11 N12 C4 C13 -178.91(15) . . . . ?
C14 N22 C21 C20 -177.58(19) . . . . ?
C14 N22 C21 C16 1.17(19) . . . . ?
C17 C16 C21 N22 -178.90(15) . . . . ?
N15 C16 C21 N22 -0.64(18) . . . . ?
C17 C16 C21 C20 0.0(3) . . . . ?
N15 C16 C21 C20 178.27(16) . . . . ?
C16 N15 C14 N22 0.88(19) . . . . ?
Zn1 N15 C14 N22 172.60(11) . . . . ?
C16 N15 C14 C23 -176.65(16) . . . . ?
Zn1 N15 C14 C23 -4.9(3) . . . . ?
C21 N22 C14 N15 -1.3(2) . . . . ?
C21 N22 C14 C23 176.32(16) . . . . ?
C21 C16 C17 C18 1.0(2) . . . . ?
N15 C16 C17 C18 -176.82(17) . . . . ?
N5 C6 C7 C8 179.27(17) . . . . ?
C11 C6 C7 C8 -1.6(2) . . . . ?
N12 C11 C10 C9 -179.26(17) . . . . ?
C6 C11 C10 C9 0.5(2) . . . . ?
C6 C7 C8 C9 0.8(3) . . . . ?
N22 C21 C20 C19 178.08(18) . . . . ?
C16 C21 C20 C19 -0.5(3) . . . . ?
C11 C10 C9 C8 -1.3(2) . . . . ?
C7 C8 C9 C10 0.7(3) . . . . ?
C21 C20 C19 C18 -0.1(3) . . . . ?
C16 C17 C18 C19 -1.6(3) . . . . ?
C20 C19 C18 C17 1.1(3) . . . . ?
